data_4036997
loop_
_publ_author_name
'Huang, Qiufeng'
'Han, Qingshuai'
'Fu, Shurong'
'Yao, Zizhu'
'Su, Lv'
'Zhang, Xiaofeng'
'Lin, Shen'
'Xiang, Shengchang'

_publ_section_title
;
 Rhodium-Catalyzed NH-Indole-Directed C-H Carbonylation with Carbon
 Monoxide: Synthesis of 6H-Isoindolo[2,1-a]indol-6-ones.
;
_journal_issue 24
_journal_name_full 'The Journal of organic chemistry'
_journal_page_first 12135
_journal_page_last 12142
_journal_paper_doi 10.1021/acs.joc.6b01200
_journal_volume 81
_journal_year 2016
_chemical_formula_moiety 'C10 H15 Cl2 Rh, C14 H11 N'
_chemical_formula_sum 'C24 H26 Cl2 N Rh'
_chemical_formula_weight 502.27
_space_group_crystal_system orthorhombic
_space_group_IT_number 61
_space_group_name_Hall '-P 2ac 2ab'
_space_group_name_H-M_alt 'P b c a'
_atom_sites_solution_hydrogens geom
_atom_sites_solution_primary iterative
_audit_creation_date 2016-04-25
_audit_creation_method
;
Olex2 1.2
(compiled 2016.02.19 svn.r3266 for OlexSys, GUI svn.r5155)
;
_cell_angle_alpha 90
_cell_angle_beta 90
_cell_angle_gamma 90
_cell_formula_units_Z 8
_cell_length_a 8.7872(5)
_cell_length_b 18.8893(11)
_cell_length_c 26.3974(15)
_cell_measurement_reflns_used 2006
_cell_measurement_temperature 291.98(10)
_cell_measurement_theta_max 25.4500
_cell_measurement_theta_min 3.7490
_cell_volume 4381.5(4)
_computing_cell_refinement
;
CrysAlisPro, Agilent Technologies,
Version 1.171.37.35 (release 13-08-2014 CrysAlis171 .NET)
(compiled Aug 13 2014,18:06:01)
;
_computing_data_collection
;
CrysAlisPro, Agilent Technologies,
Version 1.171.37.35 (release 13-08-2014 CrysAlis171 .NET)
(compiled Aug 13 2014,18:06:01)
;
_computing_data_reduction
;
CrysAlisPro, Agilent Technologies,
Version 1.171.37.35 (release 13-08-2014 CrysAlis171 .NET)
(compiled Aug 13 2014,18:06:01)
;
_computing_molecular_graphics 'Olex2 (Dolomanov et al., 2009)'
_computing_publication_material 'Olex2 (Dolomanov et al., 2009)'
_computing_structure_refinement 'ShelXL (Sheldrick, 2015)'
_computing_structure_solution
;
Superflip (Palatinus & Chapuis, 2007;Palatinus & van der Lee, 2008;
Palatinus et al., 2012)
;
_diffrn_ambient_environment air
_diffrn_ambient_temperature 291.98(10)
_diffrn_detector 'CCD plate'
_diffrn_detector_area_resol_mean 10.5148
_diffrn_detector_type Atlas
_diffrn_measured_fraction_theta_full 0.997
_diffrn_measured_fraction_theta_max 0.977
_diffrn_measurement_details
;
#__ type_ start__ end____ width___ exp.time_
  1 omega   22.00   72.00   1.0000   40.0000
omega____ theta____ kappa____ phi______ frames
    -       10.9934   38.0000  -60.0000 50

#__ type_ start__ end____ width___ exp.time_
  2 omega  -83.00    5.00   1.0000   40.0000
omega____ theta____ kappa____ phi______ frames
    -      -11.1497  -57.0000 -180.0000 88
;
_diffrn_measurement_device 'four-circle diffractometer'
_diffrn_measurement_device_type 'SuperNova, Dual, Cu at zero, Atlas'
_diffrn_measurement_method '\w scans'
_diffrn_orient_matrix_UB_11 0.0199766000
_diffrn_orient_matrix_UB_12 0.0125420000
_diffrn_orient_matrix_UB_13 -0.0244137000
_diffrn_orient_matrix_UB_21 -0.0262557000
_diffrn_orient_matrix_UB_22 0.0342845000
_diffrn_orient_matrix_UB_23 0.0066109000
_diffrn_orient_matrix_UB_31 0.0736909000
_diffrn_orient_matrix_UB_32 0.0088489000
_diffrn_orient_matrix_UB_33 0.0090234000
_diffrn_radiation_monochromator mirror
_diffrn_radiation_probe x-ray
_diffrn_radiation_type CuK\a
_diffrn_radiation_wavelength 1.54184
_diffrn_reflns_av_R_equivalents 0.1042
_diffrn_reflns_av_unetI/netI 0.1440
_diffrn_reflns_Laue_measured_fraction_full 0.997
_diffrn_reflns_Laue_measured_fraction_max 0.977
_diffrn_reflns_limit_h_max 8
_diffrn_reflns_limit_h_min -11
_diffrn_reflns_limit_k_max 24
_diffrn_reflns_limit_k_min -17
_diffrn_reflns_limit_l_max 22
_diffrn_reflns_limit_l_min -33
_diffrn_reflns_number 14849
_diffrn_reflns_point_group_measured_fraction_full 0.997
_diffrn_reflns_point_group_measured_fraction_max 0.977
_diffrn_reflns_theta_full 67.684
_diffrn_reflns_theta_max 89.149
_diffrn_reflns_theta_min 7.500
_diffrn_source 'SuperNova (Mo) X-ray Source'
_exptl_absorpt_coefficient_mu 8.605
_exptl_absorpt_correction_T_max 1.00000
_exptl_absorpt_correction_T_min 0.68092
_exptl_absorpt_correction_type multi-scan
_exptl_absorpt_process_details
;
CrysAlisPro, Agilent Technologies,
Version 1.171.37.35 (release 13-08-2014 CrysAlis171 .NET)
(compiled Aug 13 2014,18:06:01)
Empirical absorption correction using spherical harmonics,
 implemented in SCALE3 ABSPACK scaling algorithm.
;
_exptl_crystal_colour red
_exptl_crystal_density_diffrn 1.523
_exptl_crystal_description bulk
_exptl_crystal_F_000 2048
_exptl_crystal_size_max 0.18
_exptl_crystal_size_mid 0.04
_exptl_crystal_size_min 0.01
_refine_diff_density_max 0.815
_refine_diff_density_min -0.609
_refine_diff_density_rms 0.123
_refine_ls_extinction_method none
_refine_ls_goodness_of_fit_ref 1.016
_refine_ls_hydrogen_treatment constr
_refine_ls_matrix_type full
_refine_ls_number_parameters 258
_refine_ls_number_reflns 4887
_refine_ls_number_restraints 0
_refine_ls_restrained_S_all 1.016
_refine_ls_R_factor_all 0.1500
_refine_ls_R_factor_gt 0.0610
_refine_ls_shift/su_max 0.001
_refine_ls_shift/su_mean 0.000
_refine_ls_structure_factor_coef Fsqd
_refine_ls_weighting_details
;
 w=1/[\s^2^(Fo^2^)+(0.0040P)^2^]
 where P=(Fo^2^+2Fc^2^)/3
;
_refine_ls_weighting_scheme calc
_refine_ls_wR_factor_gt 0.0822
_refine_ls_wR_factor_ref 0.1098
_reflns_Friedel_coverage 0.000
_reflns_number_gt 2445
_reflns_number_total 4887
_reflns_threshold_expression 'I > 2\s(I)'
_cod_data_source_file jo6b01200_si_002.cif
_cod_data_source_block hqf-crf-61
_cod_database_code 4036997
_shelxl_version_number 2013-2
_shelx_space_group_comment
;
The symmetry employed for this shelxl refinement is uniquely defined
by the following loop, which should always be used as a source of
symmetry information in preference to the above space-group names.
They are only intended as comments.
;
_reflns_odcompleteness_completeness 99.48
_reflns_odcompleteness_iscentric 1
_reflns_odcompleteness_theta 26.32
_olex2_refinement_description
;
1. Fixed Uiso
 At 1.2 times of:
  All C(H) groups, All N(H) groups
 At 1.5 times of:
  All C(H,H,H) groups
2.a Aromatic/amide H refined with riding coordinates:
 C13(H13), C20(H20), C12(H12), C17(H17), C22(H22), C21(H21), N1(H1), C16(H16),
 C11(H11), C24(H24), C23(H23)
2.b Idealised Me refined as rotating group:
 C10(H10a,H10b,H10c), C7(H7a,H7b,H7c), C8(H8a,H8b,H8c), C9(H9a,H9b,H9c),
 C6(H6a,H6b,H6c)
;
_olex2_submission_special_instructions 'No special instructions were received'

loop_
_space_group_symop_operation_xyz
'x, y, z'
'-x+1/2, -y, z+1/2'
'x+1/2, -y+1/2, -z'
'-x, y+1/2, -z+1/2'
'-x, -y, -z'
'x-1/2, y, -z-1/2'
'-x-1/2, y-1/2, z'
'x, -y-1/2, z-1/2'

loop_
_atom_site_label
_atom_site_type_symbol
_atom_site_fract_x
_atom_site_fract_y
_atom_site_fract_z
_atom_site_U_iso_or_equiv
_atom_site_adp_type
_atom_site_occupancy
_atom_site_site_symmetry_order
_atom_site_calc_flag
_atom_site_refinement_flags_posn
Rh1 Rh 0.46535(5) 0.56995(2) 0.45299(2) 0.03224(15) Uani 1 1 d .
Cl1 Cl 0.72851(18) 0.60599(8) 0.45714(7) 0.0440(4) Uani 1 1 d .
Cl2 Cl 0.53948(18) 0.44425(7) 0.45483(6) 0.0389(4) Uani 1 1 d .
C13 C -0.0017(8) 0.7376(4) 0.3813(3) 0.056(2) Uani 1 1 d .
H13 H -0.0690 0.7391 0.4084 0.067 Uiso 1 1 calc R
C20 C -0.0048(8) 0.4480(4) 0.2787(3) 0.047(2) Uani 1 1 d .
H20 H 0.0714 0.4636 0.2569 0.057 Uiso 1 1 calc R
C12 C 0.0920(10) 0.7945(4) 0.3700(4) 0.064(2) Uani 1 1 d .
H12 H 0.0890 0.8350 0.3899 0.077 Uiso 1 1 calc R
C19 C -0.0706(8) 0.4958(3) 0.3134(3) 0.0431(19) Uani 1 1 d .
C17 C 0.0860(8) 0.6049(4) 0.2879(3) 0.053(2) Uani 1 1 d .
H17 H 0.1352 0.5873 0.2594 0.064 Uiso 1 1 calc R
C18 C -0.0171(8) 0.5694(4) 0.3169(2) 0.0390(17) Uani 1 1 d .
C22 C -0.1628(9) 0.3554(4) 0.3078(3) 0.055(2) Uani 1 1 d .
H22 H -0.1932 0.3083 0.3058 0.065 Uiso 1 1 calc R
C14 C 0.0091(8) 0.6784(3) 0.3505(3) 0.0446(19) Uani 1 1 d .
C15 C 0.1056(9) 0.6746(4) 0.3092(3) 0.051(2) Uani 1 1 d .
C21 C -0.0512(9) 0.3800(4) 0.2766(3) 0.052(2) Uani 1 1 d .
H21 H -0.0062 0.3493 0.2534 0.062 Uiso 1 1 calc R
N1 N -0.0661(6) 0.6135(3) 0.3549(2) 0.0487(16) Uani 1 1 d .
H1 H -0.1322 0.6029 0.3777 0.058 Uiso 1 1 calc R
C16 C 0.1970(9) 0.7330(4) 0.2986(3) 0.060(2) Uani 1 1 d .
H16 H 0.2623 0.7322 0.2709 0.071 Uiso 1 1 calc R
C11 C 0.1901(10) 0.7911(4) 0.3289(4) 0.067(3) Uani 1 1 d .
H11 H 0.2529 0.8296 0.3219 0.081 Uiso 1 1 calc R
C24 C -0.1847(8) 0.4691(4) 0.3448(3) 0.0450(19) Uani 1 1 d .
H24 H -0.2313 0.4989 0.3682 0.054 Uiso 1 1 calc R
C23 C -0.2297(8) 0.3993(4) 0.3418(3) 0.0472(19) Uani 1 1 d .
H23 H -0.3058 0.3823 0.3631 0.057 Uiso 1 1 calc R
C5 C 0.3550(7) 0.5662(4) 0.3812(2) 0.0397(17) Uani 1 1 d .
C1 C 0.2458(8) 0.5535(3) 0.4204(2) 0.0353(17) Uani 1 1 d .
C10 C 0.3930(10) 0.5146(4) 0.3392(3) 0.082(3) Uani 1 1 d .
H10A H 0.5004 0.5053 0.3393 0.122 Uiso 1 1 calc GR
H10B H 0.3640 0.5345 0.3072 0.122 Uiso 1 1 calc GR
H10C H 0.3386 0.4711 0.3446 0.122 Uiso 1 1 calc GR
C4 C 0.4182(8) 0.6333(4) 0.3885(3) 0.051(2) Uani 1 1 d .
C7 C 0.1405(8) 0.6236(5) 0.4965(3) 0.092(3) Uani 1 1 d .
H7A H 0.1332 0.5800 0.5151 0.138 Uiso 1 1 calc GR
H7B H 0.0410 0.6378 0.4854 0.138 Uiso 1 1 calc GR
H7C H 0.1827 0.6597 0.5179 0.138 Uiso 1 1 calc GR
C8 C 0.3866(11) 0.7362(3) 0.4543(4) 0.114(4) Uani 1 1 d .
H8A H 0.3648 0.7367 0.4899 0.170 Uiso 1 1 calc GR
H8B H 0.3252 0.7711 0.4375 0.170 Uiso 1 1 calc GR
H8C H 0.4922 0.7468 0.4490 0.170 Uiso 1 1 calc GR
C2 C 0.2404(7) 0.6133(3) 0.4518(3) 0.0379(17) Uani 1 1 d .
C3 C 0.3509(8) 0.6636(3) 0.4329(3) 0.046(2) Uani 1 1 d .
C9 C 0.5358(9) 0.6669(5) 0.3544(3) 0.109(4) Uani 1 1 d .
H9A H 0.6027 0.6960 0.3743 0.163 Uiso 1 1 calc GR
H9B H 0.4858 0.6956 0.3294 0.163 Uiso 1 1 calc GR
H9C H 0.5938 0.6306 0.3379 0.163 Uiso 1 1 calc GR
C6 C 0.1476(9) 0.4895(4) 0.4273(3) 0.080(3) Uani 1 1 d .
H6A H 0.1662 0.4566 0.4003 0.120 Uiso 1 1 calc GR
H6B H 0.0425 0.5033 0.4270 0.120 Uiso 1 1 calc GR
H6C H 0.1711 0.4674 0.4592 0.120 Uiso 1 1 calc GR

loop_
_atom_site_aniso_label
_atom_site_aniso_U_11
_atom_site_aniso_U_22
_atom_site_aniso_U_33
_atom_site_aniso_U_23
_atom_site_aniso_U_13
_atom_site_aniso_U_12
Rh1 0.0276(3) 0.0445(3) 0.0246(3) 0.0008(2) -0.0008(3) 0.0073(2)
Cl1 0.0295(9) 0.0647(10) 0.0378(11) 0.0044(9) -0.0033(9) -0.0014(8)
Cl2 0.0468(10) 0.0486(9) 0.0214(8) -0.0018(8) 0.0016(9) 0.0180(8)
C13 0.042(5) 0.065(5) 0.061(6) 0.011(5) -0.002(4) 0.016(4)
C20 0.036(5) 0.079(5) 0.026(4) 0.006(4) -0.006(3) 0.014(4)
C12 0.053(6) 0.049(5) 0.089(8) 0.006(5) -0.018(5) 0.015(4)
C19 0.047(5) 0.049(4) 0.033(4) 0.005(4) -0.018(4) 0.008(4)
C17 0.049(5) 0.077(6) 0.034(5) 0.014(4) -0.001(4) 0.014(4)
C18 0.036(4) 0.055(4) 0.026(4) 0.009(4) -0.016(3) 0.017(4)
C22 0.064(6) 0.049(5) 0.051(6) -0.001(4) -0.017(5) 0.002(4)
C14 0.047(5) 0.039(4) 0.048(5) 0.019(4) -0.009(4) 0.005(4)
C15 0.050(5) 0.068(5) 0.035(5) 0.024(4) 0.001(4) 0.018(4)
C21 0.054(5) 0.065(5) 0.035(5) -0.018(4) -0.015(4) 0.020(5)
N1 0.047(4) 0.056(4) 0.043(4) 0.007(3) -0.003(3) 0.010(3)
C16 0.046(5) 0.076(6) 0.056(6) 0.039(5) -0.001(4) 0.014(5)
C11 0.052(6) 0.056(5) 0.093(8) 0.037(5) -0.010(5) 0.001(5)
C24 0.038(4) 0.064(5) 0.033(5) -0.006(4) -0.006(4) 0.017(4)
C23 0.042(5) 0.058(5) 0.041(5) 0.004(4) -0.006(4) -0.003(4)
C5 0.033(4) 0.059(4) 0.027(4) 0.005(4) -0.004(3) 0.020(4)
C1 0.037(4) 0.044(4) 0.025(4) 0.002(3) -0.014(4) 0.000(3)
C10 0.082(6) 0.129(7) 0.034(5) -0.030(5) -0.021(5) 0.068(6)
C4 0.031(4) 0.076(5) 0.045(5) 0.031(4) -0.012(4) -0.004(4)
C7 0.039(5) 0.200(10) 0.037(5) -0.035(6) -0.004(4) 0.043(6)
C8 0.127(9) 0.040(4) 0.174(11) -0.026(6) -0.107(9) 0.022(5)
C2 0.021(3) 0.061(4) 0.032(4) -0.008(4) -0.016(4) 0.021(3)
C3 0.047(5) 0.032(4) 0.059(6) -0.005(4) -0.039(4) 0.009(3)
C9 0.047(5) 0.185(10) 0.093(8) 0.097(7) -0.018(6) -0.023(6)
C6 0.076(6) 0.071(5) 0.092(8) 0.035(5) -0.048(6) -0.030(5)

loop_
_atom_type_symbol
_atom_type_description
_atom_type_scat_dispersion_real
_atom_type_scat_dispersion_imag
_atom_type_scat_source
C C 0.0181 0.0091 'International Tables Vol C Tables 4.2.6.8 and 6.1.1.4'
H H 0.0000 0.0000 'International Tables Vol C Tables 4.2.6.8 and 6.1.1.4'
Cl Cl 0.3639 0.7018 'International Tables Vol C Tables 4.2.6.8 and 6.1.1.4'
N N 0.0311 0.0180 'International Tables Vol C Tables 4.2.6.8 and 6.1.1.4'
Rh Rh 0.0927 3.6045 'International Tables Vol C Tables 4.2.6.8 and 6.1.1.4'

loop_
_geom_angle_atom_site_label_1
_geom_angle_atom_site_label_2
_geom_angle_atom_site_label_3
_geom_angle
_geom_angle_site_symmetry_1
_geom_angle_site_symmetry_3
Cl1 Rh1 Cl2 91.01(6) . .
Cl1 Rh1 Cl2 90.13(6) . 5_666
Cl2 Rh1 Cl2 83.06(5) 5_666 .
C5 Rh1 Cl1 119.1(2) . .
C5 Rh1 Cl2 96.08(19) . .
C5 Rh1 Cl2 150.8(2) . 5_666
C5 Rh1 C1 39.2(2) . .
C5 Rh1 C2 65.1(2) . .
C1 Rh1 Cl1 157.73(18) . .
C1 Rh1 Cl2 111.63(19) . 5_666
C1 Rh1 Cl2 96.12(17) . .
C1 Rh1 C2 38.3(2) . .
C4 Rh1 Cl1 93.71(19) . .
C4 Rh1 Cl2 148.8(2) . 5_666
C4 Rh1 Cl2 127.7(2) . .
C4 Rh1 C5 38.4(2) . .
C4 Rh1 C1 65.3(2) . .
C4 Rh1 C2 65.9(3) . .
C2 Rh1 Cl1 141.06(19) . .
C2 Rh1 Cl2 92.32(19) . 5_666
C2 Rh1 Cl2 127.87(19) . .
C3 Rh1 Cl1 103.4(2) . .
C3 Rh1 Cl2 109.6(2) . 5_666
C3 Rh1 Cl2 160.48(18) . .
C3 Rh1 C5 65.5(3) . .
C3 Rh1 C1 65.7(2) . .
C3 Rh1 C4 39.6(3) . .
C3 Rh1 C2 39.9(3) . .
Rh1 Cl2 Rh1 96.93(5) 5_666 .
C12 C13 H13 121.4 . .
C12 C13 C14 117.3(8) . .
C14 C13 H13 121.4 . .
C19 C20 H20 119.6 . .
C21 C20 H20 119.6 . .
C21 C20 C19 120.8(7) . .
C13 C12 H12 119.9 . .
C13 C12 C11 120.2(8) . .
C11 C12 H12 119.9 . .
C20 C19 C18 120.9(7) . .
C24 C19 C20 116.7(6) . .
C24 C19 C18 122.4(7) . .
C18 C17 H17 125.9 . .
C18 C17 C15 108.1(7) . .
C15 C17 H17 125.9 . .
C17 C18 C19 130.1(7) . .
C17 C18 N1 108.6(6) . .
N1 C18 C19 121.2(7) . .
C21 C22 H22 119.9 . .
C23 C22 H22 119.9 . .
C23 C22 C21 120.2(7) . .
C13 C14 N1 128.8(7) . .
C15 C14 C13 123.1(7) . .
C15 C14 N1 108.1(7) . .
C14 C15 C17 106.3(7) . .
C14 C15 C16 118.2(8) . .
C16 C15 C17 135.5(8) . .
C20 C21 C22 121.1(7) . .
C20 C21 H21 119.4 . .
C22 C21 H21 119.4 . .
C18 N1 C14 108.9(6) . .
C18 N1 H1 125.6 . .
C14 N1 H1 125.6 . .
C15 C16 H16 120.2 . .
C11 C16 C15 119.7(8) . .
C11 C16 H16 120.2 . .
C12 C11 H11 119.2 . .
C16 C11 C12 121.6(8) . .
C16 C11 H11 119.2 . .
C19 C24 H24 119.4 . .
C23 C24 C19 121.1(7) . .
C23 C24 H24 119.4 . .
C22 C23 C24 120.0(7) . .
C22 C23 H23 120.0 . .
C24 C23 H23 120.0 . .
C1 C5 Rh1 70.6(4) . .
C1 C5 C10 124.7(7) . .
C10 C5 Rh1 124.9(5) . .
C4 C5 Rh1 70.5(4) . .
C4 C5 C1 108.5(6) . .
C4 C5 C10 126.8(7) . .
C5 C1 Rh1 70.2(4) . .
C5 C1 C6 127.6(7) . .
C2 C1 Rh1 71.1(3) . .
C2 C1 C5 108.4(6) . .
C2 C1 C6 124.0(7) . .
C6 C1 Rh1 126.1(5) . .
C5 C10 H10A 109.5 . .
C5 C10 H10B 109.5 . .
C5 C10 H10C 109.5 . .
H10A C10 H10B 109.5 . .
H10A C10 H10C 109.5 . .
H10B C10 H10C 109.5 . .
C5 C4 Rh1 71.2(4) . .
C5 C4 C3 108.2(6) . .
C5 C4 C9 124.8(8) . .
C3 C4 Rh1 69.5(4) . .
C3 C4 C9 127.0(8) . .
C9 C4 Rh1 125.5(5) . .
H7A C7 H7B 109.5 . .
H7A C7 H7C 109.5 . .
H7B C7 H7C 109.5 . .
C2 C7 H7A 109.5 . .
C2 C7 H7B 109.5 . .
C2 C7 H7C 109.5 . .
H8A C8 H8B 109.5 . .
H8A C8 H8C 109.5 . .
H8B C8 H8C 109.5 . .
C3 C8 H8A 109.5 . .
C3 C8 H8B 109.5 . .
C3 C8 H8C 109.5 . .
C1 C2 Rh1 70.6(4) . .
C1 C2 C7 126.6(7) . .
C1 C2 C3 107.5(6) . .
C7 C2 Rh1 125.8(5) . .
C3 C2 Rh1 68.7(3) . .
C3 C2 C7 125.9(7) . .
C4 C3 Rh1 70.9(4) . .
C4 C3 C8 125.6(8) . .
C4 C3 C2 107.3(6) . .
C8 C3 Rh1 124.6(5) . .
C2 C3 Rh1 71.5(3) . .
C2 C3 C8 127.1(8) . .
C4 C9 H9A 109.5 . .
C4 C9 H9B 109.5 . .
C4 C9 H9C 109.5 . .
H9A C9 H9B 109.5 . .
H9A C9 H9C 109.5 . .
H9B C9 H9C 109.5 . .
C1 C6 H6A 109.5 . .
C1 C6 H6B 109.5 . .
C1 C6 H6C 109.5 . .
H6A C6 H6B 109.5 . .
H6A C6 H6C 109.5 . .
H6B C6 H6C 109.5 . .

loop_
_geom_bond_atom_site_label_1
_geom_bond_atom_site_label_2
_geom_bond_distance
_geom_bond_site_symmetry_2
Rh1 Cl1 2.4131(16) .
Rh1 Cl2 2.4484(16) 5_666
Rh1 Cl2 2.4627(14) .
Rh1 C5 2.130(6) .
Rh1 C1 2.135(6) .
Rh1 C4 2.121(7) .
Rh1 C2 2.141(6) .
Rh1 C3 2.103(6) .
Cl2 Rh1 2.4486(16) 5_666
C13 H13 0.9300 .
C13 C12 1.386(10) .
C13 C14 1.386(9) .
C20 H20 0.9300 .
C20 C19 1.412(9) .
C20 C21 1.349(9) .
C12 H12 0.9300 .
C12 C11 1.386(11) .
C19 C18 1.469(9) .
C19 C24 1.396(9) .
C17 H17 0.9300 .
C17 C18 1.362(9) .
C17 C15 1.441(10) .
C18 N1 1.373(8) .
C22 H22 0.9300 .
C22 C21 1.363(10) .
C22 C23 1.356(9) .
C14 C15 1.382(9) .
C14 N1 1.397(8) .
C15 C16 1.393(10) .
C21 H21 0.9300 .
N1 H1 0.8600 .
C16 H16 0.9300 .
C16 C11 1.360(11) .
C11 H11 0.9300 .
C24 H24 0.9300 .
C24 C23 1.378(8) .
C23 H23 0.9300 .
C5 C1 1.432(9) .
C5 C10 1.513(9) .
C5 C4 1.397(9) .
C1 C2 1.402(8) .
C1 C6 1.497(8) .
C10 H10A 0.9600 .
C10 H10B 0.9600 .
C10 H10C 0.9600 .
C4 C3 1.431(10) .
C4 C9 1.511(10) .
C7 H7A 0.9600 .
C7 H7B 0.9600 .
C7 H7C 0.9600 .
C7 C2 1.483(9) .
C8 H8A 0.9600 .
C8 H8B 0.9600 .
C8 H8C 0.9600 .
C8 C3 1.516(8) .
C2 C3 1.448(9) .
C9 H9A 0.9600 .
C9 H9B 0.9600 .
C9 H9C 0.9600 .
C6 H6A 0.9600 .
C6 H6B 0.9600 .
C6 H6C 0.9600 .

loop_
_geom_torsion_atom_site_label_1
_geom_torsion_atom_site_label_2
_geom_torsion_atom_site_label_3
_geom_torsion_atom_site_label_4
_geom_torsion
Rh1 C5 C1 C2 61.1(4)
Rh1 C5 C1 C6 -120.9(7)
Rh1 C5 C4 C3 -59.9(5)
Rh1 C5 C4 C9 120.7(7)
Rh1 C1 C2 C7 -120.7(7)
Rh1 C1 C2 C3 58.9(4)
Rh1 C4 C3 C8 119.4(7)
Rh1 C4 C3 C2 -62.6(4)
Rh1 C2 C3 C4 62.2(4)
Rh1 C2 C3 C8 -119.9(7)
C13 C12 C11 C16 0.5(12)
C13 C14 C15 C17 178.9(6)
C13 C14 C15 C16 0.5(11)
C13 C14 N1 C18 -178.1(7)
C20 C19 C18 C17 5.6(10)
C20 C19 C18 N1 -171.3(6)
C20 C19 C24 C23 0.2(10)
C12 C13 C14 C15 -1.2(11)
C12 C13 C14 N1 176.7(6)
C19 C20 C21 C22 0.1(10)
C19 C18 N1 C14 176.7(5)
C19 C24 C23 C22 -0.1(11)
C17 C18 N1 C14 -0.8(7)
C17 C15 C16 C11 -177.1(8)
C18 C19 C24 C23 -178.1(6)
C18 C17 C15 C14 -1.1(8)
C18 C17 C15 C16 176.8(8)
C14 C13 C12 C11 0.7(11)
C14 C15 C16 C11 0.7(11)
C15 C17 C18 C19 -176.1(6)
C15 C17 C18 N1 1.2(7)
C15 C14 N1 C18 0.1(7)
C15 C16 C11 C12 -1.2(12)
C21 C20 C19 C18 178.1(6)
C21 C20 C19 C24 -0.2(10)
C21 C22 C23 C24 0.0(11)
N1 C14 C15 C17 0.6(8)
N1 C14 C15 C16 -177.8(6)
C24 C19 C18 C17 -176.2(7)
C24 C19 C18 N1 6.9(9)
C23 C22 C21 C20 0.0(11)
C5 C1 C2 Rh1 -60.6(4)
C5 C1 C2 C7 178.7(6)
C5 C1 C2 C3 -1.6(7)
C5 C4 C3 Rh1 61.0(5)
C5 C4 C3 C8 -179.6(6)
C5 C4 C3 C2 -1.6(7)
C1 C5 C4 Rh1 60.6(4)
C1 C5 C4 C3 0.6(7)
C1 C5 C4 C9 -178.7(6)
C1 C2 C3 Rh1 -60.2(4)
C1 C2 C3 C4 2.0(7)
C1 C2 C3 C8 180.0(6)
C10 C5 C1 Rh1 119.6(6)
C10 C5 C1 C2 -179.2(6)
C10 C5 C1 C6 -1.3(11)
C10 C5 C4 Rh1 -119.6(7)
C10 C5 C4 C3 -179.5(6)
C10 C5 C4 C9 1.2(11)
C4 C5 C1 Rh1 -60.5(5)
C4 C5 C1 C2 0.6(7)
C4 C5 C1 C6 178.6(6)
C7 C2 C3 Rh1 119.5(6)
C7 C2 C3 C4 -178.3(6)
C7 C2 C3 C8 -0.3(11)
C9 C4 C3 Rh1 -119.7(7)
C9 C4 C3 C8 -0.3(11)
C9 C4 C3 C2 177.7(6)
C6 C1 C2 Rh1 121.4(6)
C6 C1 C2 C7 0.6(10)
C6 C1 C2 C3 -179.7(6)
